data_4128040
loop_
_publ_author_name
'Yang, Luming'
'He, Xin'
'Dinc\(a, Mircea'

_publ_section_title
;
 Triphenylene-Bridged Trinuclear Complexes of Cu: Models for Spin
 Interactions in Two-Dimensional Electrically Conductive Metal-Organic
 Frameworks.
;
_journal_issue 26
_journal_name_full 'Journal of the American Chemical Society'
_journal_page_first 10475
_journal_page_last 10480
_journal_paper_doi 10.1021/jacs.9b04822
_journal_volume 141
_journal_year 2019
_chemical_formula_moiety 'C45 H75 Cu3 N15, 4(B F4), 2.25(O), C H4 O'
_chemical_formula_sum 'C46 H79 B4 Cu3 F16 N15 O3.25'
_chemical_formula_weight 1432.10
_space_group_crystal_system monoclinic
_space_group_IT_number 14
_space_group_name_Hall '-P 2ybc'
_space_group_name_H-M_alt 'P 1 21/c 1'
_symmetry_space_group_name_Hall '-P 2ybc'
_symmetry_space_group_name_H-M 'P 1 21/c 1'
_atom_sites_solution_hydrogens geom
_audit_creation_date 2018-01-23
_audit_creation_method
;
Olex2 1.2
(compiled 2017.08.10 svn.r3458 for OlexSys, GUI svn.r5381)
;
_cell_angle_alpha 90
_cell_angle_beta 103.463(2)
_cell_angle_gamma 90
_cell_formula_units_Z 4
_cell_length_a 18.4103(12)
_cell_length_b 23.0536(15)
_cell_length_c 15.5199(10)
_cell_measurement_reflns_used 9644
_cell_measurement_temperature 100(2)
_cell_measurement_theta_max 26.76
_cell_measurement_theta_min 2.22
_cell_volume 6406.0(7)
_computing_molecular_graphics 'Olex2 (Dolomanov et al., 2009)'
_computing_publication_material 'Olex2 (Dolomanov et al., 2009)'
_computing_structure_refinement 'ShelXL (Sheldrick, 2015)'
_diffrn_ambient_temperature 100.03
_diffrn_measured_fraction_theta_full 0.999
_diffrn_measured_fraction_theta_max 0.998
_diffrn_measurement_device_type 'Bruker APEX-II CCD'
_diffrn_measurement_method '\f and \w scans'
_diffrn_radiation_type MoK\a
_diffrn_radiation_wavelength 0.71073
_diffrn_reflns_av_R_equivalents 0.0540
_diffrn_reflns_av_unetI/netI 0.0304
_diffrn_reflns_Laue_measured_fraction_full 0.999
_diffrn_reflns_Laue_measured_fraction_max 0.998
_diffrn_reflns_limit_h_max 23
_diffrn_reflns_limit_h_min -23
_diffrn_reflns_limit_k_max 29
_diffrn_reflns_limit_k_min -29
_diffrn_reflns_limit_l_max 19
_diffrn_reflns_limit_l_min -19
_diffrn_reflns_number 140570
_diffrn_reflns_point_group_measured_fraction_full 0.999
_diffrn_reflns_point_group_measured_fraction_max 0.998
_diffrn_reflns_theta_full 25.242
_diffrn_reflns_theta_max 27.154
_diffrn_reflns_theta_min 2.147
_diffrn_standards_number 0
_exptl_absorpt_coefficient_mu 1.085
_exptl_absorpt_correction_T_max 0.7455
_exptl_absorpt_correction_T_min 0.6385
_exptl_absorpt_correction_type multi-scan
_exptl_absorpt_process_details
;
SADABS-2016/2 (Bruker,2016/2) was used for absorption correction.
wR2(int) was 0.0948 before and 0.0564 after correction.
The Ratio of minimum to maximum transmission is 0.8565.
The \l/2 correction factor is Not present.
;
_exptl_crystal_colour blue
_exptl_crystal_density_diffrn 1.485
_exptl_crystal_description plate
_exptl_crystal_F_000 2948
_exptl_crystal_size_max 0.12
_exptl_crystal_size_mid 0.10
_exptl_crystal_size_min 0.02
_refine_diff_density_max 1.888
_refine_diff_density_min -3.088
_refine_diff_density_rms 0.161
_refine_ls_extinction_method none
_refine_ls_goodness_of_fit_ref 1.034
_refine_ls_hydrogen_treatment constr
_refine_ls_matrix_type full
_refine_ls_number_parameters 868
_refine_ls_number_reflns 14169
_refine_ls_number_restraints 80
_refine_ls_restrained_S_all 1.038
_refine_ls_R_factor_all 0.1023
_refine_ls_R_factor_gt 0.0839
_refine_ls_shift/su_max 0.001
_refine_ls_shift/su_mean 0.000
_refine_ls_structure_factor_coef Fsqd
_refine_ls_weighting_details
;
 w=1/[\s^2^(Fo^2^)+(0.1594P)^2^+27.1648P]
 where P=(Fo^2^+2Fc^2^)/3
;
_refine_ls_weighting_scheme calc
_refine_ls_wR_factor_gt 0.2508
_refine_ls_wR_factor_ref 0.2646
_reflns_Friedel_coverage 0.000
_reflns_number_gt 11028
_reflns_number_total 14169
_reflns_threshold_expression 'I > 2\s(I)'
_cod_data_source_file ja9b04822_si_002.cif
_cod_data_source_block y_a_sq_s
_cod_database_code 4128040
_shelxl_version_number 2013-2
_shelx_space_group_comment
;
The symmetry employed for this shelxl refinement is uniquely defined
by the following loop, which should always be used as a source of
symmetry information in preference to the above space-group names.
They are only intended as comments.
;
_olex2_refinement_description
;
1. Fixed Uiso
 At 1.2 times of:
  All C(H) groups, All C(H,H) groups, All N(H) groups
 At 1.5 times of:
  All C(H,H,H) groups, All O(H) groups
2. Restrained distances
 O2A-O2
 1.42 with sigma of 0.01
 O2-O2A
 1.42 with sigma of 0.01
 B4-F13 \\sim B4-F14 \\sim B4-F15 \\sim B4-F16
 with sigma of 0.02
 B4'-F13' \\sim B4'-F14' \\sim B4'-F15' \\sim B4'-F16'
 with sigma of 0.02
 F13-F14 \\sim F13-F15 \\sim F13-F16 \\sim F14-F15 \\sim F14-F16 \\sim F15-F16
 with sigma of 0.02
 F13'-F14' \\sim F13'-F15' \\sim F13'-F16' \\sim F14'-F15' \\sim F14'-F16'
\\sim F15'-F16'
 with sigma of 0.02
3. Uiso/Uaniso restraints and constraints
Uanis(O4) \\sim Ueq, Uanis(O3) \\sim Ueq, Uanis(O3A) \\sim Ueq, Uanis(O2A)
\\sim Ueq, Uanis(O2) \\sim Ueq, Uanis(C27) \\sim Ueq: with sigma of 0.01 and
sigma for terminal atoms of 0.005
4. Others
 Sof(B4')=Sof(F13')=Sof(F14')=Sof(F15')=Sof(F16')=1-FVAR(1)
 Sof(F13)=Sof(F14)=Sof(F15)=Sof(F16)=Sof(B4)=FVAR(1)
 Fixed Sof: O2(0.5) O2A(0.5) O3(0.6) O3A(0.4) O4(0.25)
5.a Secondary CH2 refined with riding coordinates:
 C20(H20A,H20B), C21(H21A,H21B), C23(H23A,H23B), C24(H24A,H24B), C26(H26A,
 H26B), C27(H27A,H27B), C29(H29A,H29B), C30(H30A,H30B), C32(H32A,H32B),
 C33(H33A,H33B), C35(H35A,H35B), C36(H36A,H36B), C38(H38A,H38B), C39(H39A,H39B),
  C41(H41A,H41B), C42(H42A,H42B), C44(H44A,H44B), C45(H45A,H45B)
5.b Aromatic/amide H refined with riding coordinates:
 N1(H1), N2(H2), N3(H3), N4(H4), N5(H5), N6(H6), C2(H2A), C5(H5A), C8(H8),
 C11(H11), C14(H14), C17(H17)
5.c Idealised Me refined as rotating group:
 C19(H19A,H19B,H19C), C22(H22A,H22B,H22C), C25(H25A,H25B,H25C), C28(H28A,H28B,
 H28C), C31(H31A,H31B,H31C), C34(H34A,H34B,H34C), C37(H37A,H37B,H37C), C40(H40A,
 H40B,H40C), C43(H43A,H43B,H43C), C46(H46A,H46B,H46C)
5.d Idealised tetrahedral OH refined as rotating group:
 O1(H1A)
;
_olex2_submission_special_instructions 'No special instructions were received'

loop_
_space_group_symop_operation_xyz
'x, y, z'
'-x, y+1/2, -z+1/2'
'-x, -y, -z'
'x, -y-1/2, z-1/2'

loop_
_atom_site_label
_atom_site_type_symbol
_atom_site_fract_x
_atom_site_fract_y
_atom_site_fract_z
_atom_site_U_iso_or_equiv
_atom_site_adp_type
_atom_site_occupancy
_atom_site_site_symmetry_order
_atom_site_calc_flag
_atom_site_refinement_flags_posn
_atom_site_refinement_flags_adp
_atom_site_refinement_flags_occupancy
_atom_site_disorder_assembly
_atom_site_disorder_group
Cu1 Cu 0.30433(4) 0.26888(3) 0.25073(4) 0.02891(18) Uani 1 1 d . . . . .
Cu2 Cu 0.83323(3) 0.43848(3) 0.67214(4) 0.02664(17) Uani 1 1 d . . . . .
Cu3 Cu 0.29812(4) 0.60515(3) 0.76225(4) 0.03200(19) Uani 1 1 d . . . . .
N1 N 0.2824(2) 0.32167(18) 0.3414(3) 0.0263(8) Uani 1 1 d . . . . .
H1 H 0.2369 0.3272 0.3487 0.032 Uiso 1 1 calc R . . . .
N2 N 0.4071(3) 0.2903(2) 0.3106(3) 0.0355(10) Uani 1 1 d . . . . .
H2 H 0.4465 0.2750 0.2962 0.043 Uiso 1 1 calc R . . . .
N3 N 0.7518(2) 0.39625(19) 0.5884(3) 0.0299(9) Uani 1 1 d . . . . .
H3 H 0.7603 0.3668 0.5559 0.036 Uiso 1 1 calc R . . . .
N4 N 0.7481(2) 0.49034(18) 0.6769(3) 0.0290(9) Uani 1 1 d . . . . .
H4 H 0.7539 0.5250 0.7012 0.035 Uiso 1 1 calc R . . . .
N5 N 0.4005(3) 0.5781(2) 0.7691(3) 0.0362(10) Uani 1 1 d . . . . .
H5 H 0.4386 0.5892 0.8114 0.043 Uiso 1 1 calc R . . . .
N6 N 0.2784(3) 0.5516(2) 0.6585(3) 0.0362(10) Uani 1 1 d . . . . .
H6 H 0.2333 0.5457 0.6251 0.043 Uiso 1 1 calc R . . . .
N7 N 0.1966(3) 0.2606(3) 0.1778(4) 0.0604(17) Uani 1 1 d . . . . .
N8 N 0.2860(4) 0.1795(2) 0.2950(4) 0.0518(15) Uani 1 1 d . . . . .
N9 N 0.3328(3) 0.2261(2) 0.1455(3) 0.0372(11) Uani 1 1 d . . . . .
N10 N 0.9191(3) 0.3828(2) 0.6642(3) 0.0312(9) Uani 1 1 d . . . . .
N11 N 0.8430(3) 0.3983(2) 0.8061(3) 0.0333(10) Uani 1 1 d . . . . .
N12 N 0.9177(3) 0.49210(19) 0.7403(3) 0.0315(9) Uani 1 1 d . . . . .
N13 N 0.3252(3) 0.6680(2) 0.8602(3) 0.0377(11) Uani 1 1 d . . . . .
N14 N 0.2608(3) 0.5549(2) 0.8663(4) 0.0430(12) Uani 1 1 d . . . . .
N15 N 0.1919(3) 0.6391(3) 0.7413(3) 0.0474(13) Uani 1 1 d . . . . .
C1 C 0.4070(3) 0.41533(19) 0.5032(3) 0.0223(9) Uani 1 1 d . . . . .
C2 C 0.3421(3) 0.3915(2) 0.4551(3) 0.0238(9) Uani 1 1 d . . . . .
H2A H 0.2959 0.4045 0.4656 0.029 Uiso 1 1 calc R . . . .
C3 C 0.3412(3) 0.3480(2) 0.3900(3) 0.0249(9) Uani 1 1 d . . . . .
C4 C 0.4124(3) 0.3288(2) 0.3732(3) 0.0292(10) Uani 1 1 d . . . . .
C5 C 0.4785(3) 0.3526(2) 0.4249(3) 0.0298(10) Uani 1 1 d . . . . .
H5A H 0.5250 0.3402 0.4146 0.036 Uiso 1 1 calc R . . . .
C6 C 0.4787(3) 0.39343(19) 0.4903(3) 0.0230(9) Uani 1 1 d . . . . .
C7 C 0.5488(3) 0.4154(2) 0.5447(3) 0.0251(9) Uani 1 1 d . . . . .
C8 C 0.6167(3) 0.3931(2) 0.5378(3) 0.0279(10) Uani 1 1 d . . . . .
H8 H 0.6173 0.3611 0.4994 0.034 Uiso 1 1 calc R . . . .
C9 C 0.6851(3) 0.4160(2) 0.5858(3) 0.0253(9) Uani 1 1 d . . . . .
C10 C 0.6830(3) 0.4683(2) 0.6407(3) 0.0254(9) Uani 1 1 d . . . . .
C11 C 0.6134(3) 0.4881(2) 0.6507(3) 0.0260(10) Uani 1 1 d . . . . .
H11 H 0.6119 0.5201 0.6887 0.031 Uiso 1 1 calc R . . . .
C12 C 0.5470(3) 0.4628(2) 0.6077(3) 0.0234(9) Uani 1 1 d . . . . .
C13 C 0.4764(3) 0.4813(2) 0.6240(3) 0.0247(9) Uani 1 1 d . . . . .
C14 C 0.4754(3) 0.5195(2) 0.6922(3) 0.0304(10) Uani 1 1 d . . . . .
H14 H 0.5212 0.5308 0.7308 0.036 Uiso 1 1 calc R . . . .
C15 C 0.4081(3) 0.5422(2) 0.7059(3) 0.0284(10) Uani 1 1 d . . . . .
C16 C 0.3373(3) 0.5263(2) 0.6442(3) 0.0265(10) Uani 1 1 d . . . . .
C17 C 0.3398(3) 0.4847(2) 0.5778(3) 0.0267(10) Uani 1 1 d . . . . .
H17 H 0.2943 0.4731 0.5388 0.032 Uiso 1 1 calc R . . . .
C18 C 0.4062(3) 0.46027(19) 0.5673(3) 0.0227(9) Uani 1 1 d . . . . .
C19 C 0.1511(4) 0.3119(4) 0.1815(5) 0.060(2) Uani 1 1 d . . . . .
H19A H 0.1460 0.3177 0.2423 0.090 Uiso 1 1 calc GR . . . .
H19B H 0.1015 0.3065 0.1422 0.090 Uiso 1 1 calc GR . . . .
H19C H 0.1751 0.3459 0.1624 0.090 Uiso 1 1 calc GR . . . .
C20 C 0.1639(6) 0.2107(5) 0.1998(15) 0.143(7) Uani 1 1 d . . . . .
H20A H 0.1559 0.1842 0.1482 0.172 Uiso 1 1 calc R . . . .
H20B H 0.1140 0.2211 0.2087 0.172 Uiso 1 1 calc R . . . .
C21 C 0.2015(7) 0.1796(7) 0.2743(6) 0.130(7) Uani 1 1 d . . . . .
H21A H 0.1844 0.1388 0.2670 0.156 Uiso 1 1 calc R . . . .
H21B H 0.1859 0.1953 0.3266 0.156 Uiso 1 1 calc R . . . .
C22 C 0.3186(6) 0.1708(3) 0.3890(5) 0.065(2) Uani 1 1 d . . . . .
H22A H 0.3727 0.1656 0.3984 0.098 Uiso 1 1 calc GR . . . .
H22B H 0.2966 0.1363 0.4096 0.098 Uiso 1 1 calc GR . . . .
H22C H 0.3083 0.2048 0.4223 0.098 Uiso 1 1 calc GR . . . .
C23 C 0.3221(9) 0.1424(3) 0.2407(7) 0.115(5) Uani 1 1 d . . . . .
H23A H 0.3610 0.1195 0.2815 0.138 Uiso 1 1 calc R . . . .
H23B H 0.2842 0.1145 0.2092 0.138 Uiso 1 1 calc R . . . .
C24 C 0.3543(8) 0.1668(3) 0.1799(7) 0.097(4) Uani 1 1 d . . . . .
H24A H 0.3455 0.1404 0.1283 0.116 Uiso 1 1 calc R . . . .
H24B H 0.4088 0.1672 0.2054 0.116 Uiso 1 1 calc R . . . .
C25 C 0.3957(4) 0.2523(3) 0.1165(4) 0.0421(13) Uani 1 1 d . . . . .
H25A H 0.3876 0.2942 0.1088 0.063 Uiso 1 1 calc GR . . . .
H25B H 0.3996 0.2349 0.0601 0.063 Uiso 1 1 calc GR . . . .
H25C H 0.4420 0.2452 0.1613 0.063 Uiso 1 1 calc GR . . . .
C26 C 0.2671(5) 0.2258(5) 0.0720(4) 0.068(3) Uani 1 1 d . . . . .
H26A H 0.2824 0.2386 0.0179 0.082 Uiso 1 1 calc R . . . .
H26B H 0.2490 0.1854 0.0621 0.082 Uiso 1 1 calc R . . . .
C27 C 0.2108(7) 0.2587(6) 0.0820(7) 0.104(4) Uani 1 1 d . U . . .
H27A H 0.1647 0.2447 0.0408 0.124 Uiso 1 1 calc R . . . .
H27B H 0.2199 0.2988 0.0642 0.124 Uiso 1 1 calc R . . . .
C28 C 0.9140(4) 0.3579(3) 0.5749(5) 0.0554(19) Uani 1 1 d . . . . .
H28A H 0.8685 0.3345 0.5576 0.083 Uiso 1 1 calc GR . . . .
H28B H 0.9577 0.3334 0.5760 0.083 Uiso 1 1 calc GR . . . .
H28C H 0.9123 0.3894 0.5321 0.083 Uiso 1 1 calc GR . . . .
C29 C 0.9138(6) 0.3353(3) 0.7264(6) 0.071(3) Uani 1 1 d . . . . .
H29A H 0.8781 0.3064 0.6937 0.086 Uiso 1 1 calc R . . . .
H29B H 0.9632 0.3161 0.7428 0.086 Uiso 1 1 calc R . . . .
C30 C 0.8922(7) 0.3484(4) 0.8053(5) 0.079(3) Uani 1 1 d . . . . .
H30A H 0.9382 0.3547 0.8522 0.095 Uiso 1 1 calc R . . . .
H30B H 0.8671 0.3138 0.8224 0.095 Uiso 1 1 calc R . . . .
C31 C 0.7712(4) 0.3834(4) 0.8246(5) 0.060(2) Uani 1 1 d . . . . .
H31A H 0.7414 0.4187 0.8240 0.089 Uiso 1 1 calc GR . . . .
H31B H 0.7794 0.3649 0.8829 0.089 Uiso 1 1 calc GR . . . .
H31C H 0.7445 0.3565 0.7792 0.089 Uiso 1 1 calc GR . . . .
C32 C 0.8797(5) 0.4439(4) 0.8665(5) 0.067(2) Uani 1 1 d . . . . .
H32A H 0.8402 0.4661 0.8857 0.080 Uiso 1 1 calc R . . . .
H32B H 0.9102 0.4247 0.9198 0.080 Uiso 1 1 calc R . . . .
C33 C 0.9251(7) 0.4833(4) 0.8367(5) 0.087(4) Uani 1 1 d . . . . .
H33A H 0.9775 0.4718 0.8625 0.105 Uiso 1 1 calc R . . . .
H33B H 0.9176 0.5215 0.8625 0.105 Uiso 1 1 calc R . . . .
C34 C 0.9045(4) 0.5531(2) 0.7174(5) 0.0422(14) Uani 1 1 d . . . . .
H34A H 0.8924 0.5575 0.6529 0.063 Uiso 1 1 calc GR . . . .
H34B H 0.9495 0.5755 0.7432 0.063 Uiso 1 1 calc GR . . . .
H34C H 0.8628 0.5673 0.7408 0.063 Uiso 1 1 calc GR . . . .
C35 C 0.9833(4) 0.4746(4) 0.7071(8) 0.081(3) Uani 1 1 d . . . . .
H35A H 0.9813 0.4952 0.6507 0.097 Uiso 1 1 calc R . . . .
H35B H 1.0288 0.4879 0.7501 0.097 Uiso 1 1 calc R . . . .
C36 C 0.9909(4) 0.4140(3) 0.6922(6) 0.062(2) Uani 1 1 d . . . . .
H36A H 1.0201 0.3962 0.7475 0.074 Uiso 1 1 calc R . . . .
H36B H 1.0195 0.4089 0.6461 0.074 Uiso 1 1 calc R . . . .
C37 C 0.4004(5) 0.6930(4) 0.8709(6) 0.072(3) Uani 1 1 d . . . . .
H37A H 0.4380 0.6634 0.8942 0.108 Uiso 1 1 calc GR . . . .
H37B H 0.4064 0.7257 0.9123 0.108 Uiso 1 1 calc GR . . . .
H37C H 0.4069 0.7066 0.8133 0.108 Uiso 1 1 calc GR . . . .
C38 C 0.3154(5) 0.6433(3) 0.9457(4) 0.0570(19) Uani 1 1 d . . . . .
H38A H 0.3590 0.6545 0.9932 0.068 Uiso 1 1 calc R . . . .
H38B H 0.2706 0.6610 0.9597 0.068 Uiso 1 1 calc R . . . .
C39 C 0.3074(6) 0.5802(3) 0.9467(5) 0.064(2) Uani 1 1 d . . . . .
H39A H 0.2860 0.5695 0.9975 0.077 Uiso 1 1 calc R . . . .
H39B H 0.3578 0.5626 0.9571 0.077 Uiso 1 1 calc R . . . .
C40 C 0.2779(6) 0.4924(3) 0.8621(6) 0.069(2) Uani 1 1 d . . . . .
H40A H 0.2447 0.4752 0.8097 0.103 Uiso 1 1 calc GR . . . .
H40B H 0.2705 0.4730 0.9155 0.103 Uiso 1 1 calc GR . . . .
H40C H 0.3299 0.4877 0.8581 0.103 Uiso 1 1 calc GR . . . .
C41 C 0.1821(5) 0.5691(4) 0.8570(8) 0.076(3) Uani 1 1 d . . . . .
H41A H 0.1547 0.5331 0.8644 0.092 Uiso 1 1 calc R . . . .
H41B H 0.1776 0.5960 0.9052 0.092 Uiso 1 1 calc R . . . .
C42 C 0.1467(5) 0.5954(4) 0.7726(8) 0.075(3) Uani 1 1 d . . . . .
H42A H 0.0992 0.6135 0.7780 0.090 Uiso 1 1 calc R . . . .
H42B H 0.1343 0.5644 0.7274 0.090 Uiso 1 1 calc R . . . .
C43 C 0.1623(6) 0.6537(6) 0.6458(6) 0.104(5) Uani 1 1 d . . . . .
H43A H 0.2007 0.6745 0.6237 0.156 Uiso 1 1 calc GR . . . .
H43B H 0.1179 0.6782 0.6394 0.156 Uiso 1 1 calc GR . . . .
H43C H 0.1490 0.6179 0.6118 0.156 Uiso 1 1 calc GR . . . .
C44 C 0.1963(5) 0.6940(3) 0.7933(6) 0.061(2) Uani 1 1 d . . . . .
H44A H 0.1659 0.7241 0.7559 0.073 Uiso 1 1 calc R . . . .
H44B H 0.1743 0.6872 0.8449 0.073 Uiso 1 1 calc R . . . .
C45 C 0.2725(5) 0.7158(3) 0.8249(6) 0.063(2) Uani 1 1 d . . . . .
H45A H 0.2735 0.7449 0.8721 0.076 Uiso 1 1 calc R . . . .
H45B H 0.2886 0.7351 0.7756 0.076 Uiso 1 1 calc R . . . .
F1 F 0.1776(2) 0.41091(15) 0.5283(3) 0.0469(9) Uani 1 1 d . . . . .
F2 F 0.0562(2) 0.43645(17) 0.5049(3) 0.0475(9) Uani 1 1 d . . . . .
F3 F 0.1379(2) 0.4595(2) 0.6348(3) 0.0598(11) Uani 1 1 d . . . . .
F4 F 0.1454(2) 0.50532(16) 0.5076(3) 0.0504(9) Uani 1 1 d . . . . .
B1 B 0.1268(4) 0.4538(3) 0.5433(4) 0.0355(13) Uani 1 1 d . . . . .
F5 F 0.0230(3) 0.6213(2) 0.9248(4) 0.0771(14) Uani 1 1 d . . . . .
F6 F 0.1222(2) 0.6769(2) 0.9804(3) 0.0636(12) Uani 1 1 d . . . . .
F7 F 0.0374(2) 0.7053(2) 0.8571(3) 0.0665(13) Uani 1 1 d . . . . .
F8 F 0.0056(3) 0.7055(2) 0.9901(3) 0.0694(13) Uani 1 1 d . . . . .
B2 B 0.0462(4) 0.6773(4) 0.9377(5) 0.0426(15) Uani 1 1 d . . . . .
F9 F 0.3391(5) 0.6799(2) 0.6425(4) 0.105(2) Uani 1 1 d . . . . .
F10 F 0.2622(5) 0.7164(3) 0.5127(4) 0.111(2) Uani 1 1 d . . . . .
F11 F 0.3822(5) 0.7430(3) 0.5576(4) 0.109(3) Uani 1 1 d . . . . .
F12 F 0.3030(4) 0.7742(2) 0.6368(3) 0.0831(17) Uani 1 1 d . . . . .
B3 B 0.3194(8) 0.7269(4) 0.5877(6) 0.069(3) Uani 1 1 d . . . . .
F13 F 0.3893(8) 0.4074(5) 1.1794(10) 0.137(9) Uani 0.497(15) 1 d D . P A 1
F14 F 0.2916(12) 0.3912(10) 1.0628(13) 0.128(11) Uani 0.497(15) 1 d D . P A 1
F15 F 0.3225(14) 0.4828(8) 1.1066(14) 0.170(15) Uani 0.497(15) 1 d D . P A 1
F16 F 0.2708(13) 0.4243(10) 1.1920(14) 0.144(13) Uani 0.497(15) 1 d D . P A 1
B4 B 0.3191(9) 0.4265(6) 1.1351(9) 0.062(7) Uani 0.497(15) 1 d D . P A 1
B4' B 0.2932(10) 0.4372(6) 1.1138(9) 0.076(9) Uani 0.503(15) 1 d D . P A 2
F13' F 0.2299(11) 0.4604(10) 1.0643(10) 0.212(15) Uani 0.503(15) 1 d D . P A 2
F14' F 0.3134(10) 0.3933(5) 1.0676(9) 0.062(4) Uani 0.503(15) 1 d D . P A 2
F15' F 0.3460(13) 0.4784(6) 1.1313(11) 0.126(9) Uani 0.503(15) 1 d D . P A 2
F16' F 0.2801(11) 0.4172(6) 1.1912(8) 0.102(10) Uani 0.503(15) 1 d D . P A 2
O2 O 0.4458(6) 0.8405(4) 0.7590(7) 0.062(3) Uani 0.5 1 d D U P B 1
O2A O 0.4691(7) 0.8005(5) 0.6998(8) 0.072(3) Uani 0.5 1 d D U P C 2
O3 O -0.0837(4) 0.6385(4) 1.0819(5) 0.0490(18) Uani 0.6 1 d . U P D 1
O3A O -0.1164(7) 0.5961(6) 1.0398(9) 0.060(3) Uani 0.4 1 d . U P E 2
O1 O 0.1332(2) 0.3245(2) 0.4015(3) 0.0445(10) Uani 1 1 d . . . . .
H1A H 0.1403 0.3461 0.4462 0.067 Uiso 1 1 calc GR . . . .
C46 C 0.0566(4) 0.3058(4) 0.3791(5) 0.0574(18) Uani 1 1 d . . . . .
H46A H 0.0259 0.3355 0.3425 0.086 Uiso 1 1 calc GR . . . .
H46B H 0.0391 0.3000 0.4334 0.086 Uiso 1 1 calc GR . . . .
H46C H 0.0526 0.2693 0.3460 0.086 Uiso 1 1 calc GR . . . .
O4 O 0.4758(12) 0.4191(10) 1.0632(14) 0.058(5) Uani 0.25 1 d . U P F 1

loop_
_atom_site_aniso_label
_atom_site_aniso_U_11
_atom_site_aniso_U_22
_atom_site_aniso_U_33
_atom_site_aniso_U_23
_atom_site_aniso_U_13
_atom_site_aniso_U_12
Cu1 0.0366(4) 0.0236(3) 0.0251(3) -0.0075(2) 0.0044(2) -0.0017(2)
Cu2 0.0293(3) 0.0227(3) 0.0278(3) -0.0008(2) 0.0064(2) -0.0006(2)
Cu3 0.0423(4) 0.0273(3) 0.0286(3) -0.0064(2) 0.0128(3) 0.0065(3)
N1 0.027(2) 0.026(2) 0.025(2) -0.0049(16) 0.0043(16) -0.0010(16)
N2 0.034(2) 0.039(2) 0.033(2) -0.016(2) 0.0070(19) 0.0019(19)
N3 0.032(2) 0.027(2) 0.031(2) -0.0052(17) 0.0076(18) -0.0005(17)
N4 0.032(2) 0.024(2) 0.032(2) -0.0039(17) 0.0098(18) -0.0013(17)
N5 0.040(3) 0.036(2) 0.032(2) -0.0126(19) 0.007(2) 0.005(2)
N6 0.033(2) 0.037(2) 0.038(3) -0.013(2) 0.0086(19) 0.0072(19)
N7 0.048(3) 0.064(4) 0.060(4) -0.032(3) -0.006(3) 0.002(3)
N8 0.093(5) 0.034(3) 0.037(3) -0.010(2) 0.032(3) -0.016(3)
N9 0.061(3) 0.029(2) 0.023(2) -0.0037(17) 0.013(2) -0.005(2)
N10 0.034(2) 0.031(2) 0.028(2) 0.0015(18) 0.0079(18) 0.0018(18)
N11 0.040(2) 0.028(2) 0.032(2) 0.0027(18) 0.0069(19) -0.0047(18)
N12 0.034(2) 0.026(2) 0.034(2) 0.0030(17) 0.0053(18) -0.0023(17)
N13 0.054(3) 0.031(2) 0.034(2) -0.0066(19) 0.021(2) 0.004(2)
N14 0.067(3) 0.026(2) 0.043(3) -0.007(2) 0.027(3) 0.000(2)
N15 0.054(3) 0.049(3) 0.039(3) -0.011(2) 0.011(2) 0.021(3)
C1 0.032(2) 0.019(2) 0.017(2) 0.0021(16) 0.0083(18) 0.0002(17)
C2 0.032(2) 0.020(2) 0.021(2) -0.0003(17) 0.0095(18) 0.0023(18)
C3 0.034(3) 0.020(2) 0.022(2) 0.0013(17) 0.0100(19) -0.0004(18)
C4 0.036(3) 0.025(2) 0.028(2) -0.0041(19) 0.009(2) -0.001(2)
C5 0.028(2) 0.034(3) 0.029(2) -0.008(2) 0.011(2) 0.001(2)
C6 0.031(2) 0.020(2) 0.021(2) -0.0003(17) 0.0120(18) -0.0015(17)
C7 0.035(3) 0.020(2) 0.023(2) 0.0000(17) 0.0122(19) -0.0025(18)
C8 0.033(3) 0.022(2) 0.029(2) -0.0046(18) 0.009(2) -0.0016(19)
C9 0.029(2) 0.024(2) 0.023(2) 0.0002(18) 0.0062(18) -0.0004(18)
C10 0.029(2) 0.022(2) 0.025(2) 0.0005(18) 0.0055(18) -0.0032(18)
C11 0.036(3) 0.019(2) 0.025(2) -0.0002(17) 0.0093(19) -0.0017(18)
C12 0.030(2) 0.022(2) 0.019(2) 0.0022(17) 0.0063(18) -0.0002(18)
C13 0.033(2) 0.021(2) 0.022(2) 0.0002(17) 0.0087(18) -0.0016(18)
C14 0.033(3) 0.033(3) 0.027(2) -0.009(2) 0.009(2) -0.002(2)
C15 0.037(3) 0.024(2) 0.024(2) -0.0037(18) 0.006(2) 0.001(2)
C16 0.033(3) 0.022(2) 0.026(2) -0.0028(18) 0.0093(19) 0.0022(18)
C17 0.031(2) 0.024(2) 0.025(2) -0.0041(18) 0.0070(19) -0.0026(19)
C18 0.032(2) 0.018(2) 0.019(2) 0.0030(16) 0.0086(18) -0.0016(17)
C19 0.041(4) 0.084(5) 0.048(4) -0.027(4) -0.007(3) 0.018(4)
C20 0.059(6) 0.073(7) 0.28(2) -0.005(10) 0.003(9) -0.034(6)
C21 0.133(10) 0.228(16) 0.041(4) -0.021(7) 0.042(5) -0.137(11)
C22 0.120(7) 0.040(4) 0.037(3) 0.004(3) 0.021(4) 0.005(4)
C23 0.267(16) 0.032(4) 0.080(6) 0.016(4) 0.110(9) 0.037(6)
C24 0.197(12) 0.035(4) 0.090(7) 0.006(4) 0.098(8) 0.031(5)
C25 0.051(4) 0.044(3) 0.034(3) -0.007(3) 0.017(3) -0.003(3)
C26 0.062(5) 0.117(7) 0.023(3) -0.004(4) 0.005(3) -0.034(5)
C27 0.107(7) 0.130(7) 0.057(5) -0.040(5) -0.016(5) 0.037(6)
C28 0.061(4) 0.059(4) 0.043(4) -0.019(3) 0.004(3) 0.026(3)
C29 0.109(7) 0.037(3) 0.089(6) 0.036(4) 0.064(5) 0.031(4)
C30 0.150(9) 0.050(4) 0.054(4) 0.033(4) 0.057(5) 0.048(5)
C31 0.047(4) 0.079(5) 0.055(4) 0.029(4) 0.018(3) -0.020(4)
C32 0.101(6) 0.075(5) 0.030(3) -0.021(3) 0.028(4) -0.050(5)
C33 0.150(9) 0.075(6) 0.025(3) 0.002(3) -0.003(4) -0.070(6)
C34 0.046(3) 0.025(3) 0.052(4) 0.002(2) 0.004(3) -0.008(2)
C35 0.030(3) 0.050(4) 0.164(10) -0.032(5) 0.027(5) -0.005(3)
C36 0.051(4) 0.057(4) 0.086(6) -0.029(4) 0.034(4) -0.015(3)
C37 0.088(6) 0.059(5) 0.085(6) -0.042(4) 0.052(5) -0.035(4)
C38 0.089(6) 0.051(4) 0.030(3) -0.007(3) 0.011(3) -0.017(4)
C39 0.119(7) 0.038(4) 0.034(3) 0.000(3) 0.017(4) -0.003(4)
C40 0.115(7) 0.028(3) 0.079(6) 0.000(3) 0.055(5) -0.003(4)
C41 0.069(5) 0.069(5) 0.108(8) 0.002(5) 0.056(6) -0.007(4)
C42 0.044(4) 0.055(5) 0.123(9) -0.013(5) 0.012(5) -0.004(3)
C43 0.102(7) 0.153(11) 0.045(4) -0.017(5) -0.007(5) 0.090(8)
C44 0.063(5) 0.037(3) 0.083(6) -0.011(3) 0.020(4) 0.014(3)
C45 0.094(6) 0.035(3) 0.062(5) -0.011(3) 0.024(4) 0.013(4)
F1 0.043(2) 0.0356(18) 0.062(2) 0.0011(16) 0.0130(17) 0.0073(15)
F2 0.0343(18) 0.056(2) 0.052(2) 0.0003(17) 0.0105(16) -0.0057(16)
F3 0.062(3) 0.080(3) 0.041(2) -0.012(2) 0.0182(18) -0.018(2)
F4 0.047(2) 0.0357(18) 0.065(2) 0.0153(17) 0.0073(18) 0.0010(15)
B1 0.036(3) 0.034(3) 0.037(3) 0.001(3) 0.011(3) 0.004(2)
F5 0.077(3) 0.051(3) 0.101(4) 0.003(3) 0.018(3) 0.002(2)
F6 0.041(2) 0.111(4) 0.039(2) -0.004(2) 0.0091(16) 0.005(2)
F7 0.059(3) 0.095(4) 0.047(2) 0.028(2) 0.0146(19) 0.003(2)
F8 0.058(3) 0.096(4) 0.056(3) -0.019(2) 0.018(2) 0.022(2)
B2 0.042(4) 0.057(4) 0.032(3) 0.002(3) 0.015(3) 0.005(3)
F9 0.202(7) 0.064(3) 0.074(3) 0.034(3) 0.081(4) 0.057(4)
F10 0.203(8) 0.064(3) 0.067(4) -0.011(3) 0.033(4) -0.015(4)
F11 0.183(7) 0.068(3) 0.101(4) 0.037(3) 0.087(5) 0.063(4)
F12 0.139(5) 0.054(3) 0.067(3) 0.000(2) 0.045(3) 0.041(3)
B3 0.129(9) 0.036(4) 0.047(5) 0.004(3) 0.034(5) 0.017(5)
F13 0.151(14) 0.045(6) 0.156(14) -0.019(7) -0.086(11) 0.010(7)
F14 0.126(18) 0.18(2) 0.083(13) -0.080(13) 0.042(11) -0.041(13)
F15 0.36(4) 0.057(10) 0.104(19) 0.053(11) 0.08(2) 0.067(16)
F16 0.19(3) 0.136(18) 0.135(19) -0.099(14) 0.102(18) -0.037(15)
B4 0.116(19) 0.023(7) 0.028(9) -0.004(7) -0.021(10) -0.009(9)
B4' 0.13(2) 0.074(17) 0.029(10) 0.004(10) 0.018(13) 0.026(15)
F13' 0.21(2) 0.36(4) 0.077(11) 0.062(15) 0.041(12) 0.18(2)
F14' 0.087(9) 0.051(6) 0.048(7) -0.020(5) 0.016(5) 0.009(5)
F15' 0.28(2) 0.059(9) 0.039(7) -0.006(6) 0.043(10) -0.076(13)
F16' 0.25(3) 0.030(5) 0.032(6) -0.003(5) 0.057(10) -0.030(8)
O2 0.059(4) 0.049(4) 0.076(5) -0.016(4) 0.010(4) 0.009(3)
O2A 0.070(5) 0.074(5) 0.069(5) -0.019(4) 0.011(4) 0.013(4)
O3 0.044(3) 0.067(4) 0.040(3) 0.017(3) 0.016(3) 0.003(3)
O3A 0.052(5) 0.066(5) 0.064(5) 0.018(4) 0.017(4) -0.001(4)
O1 0.041(2) 0.050(3) 0.043(2) 0.0033(19) 0.0098(18) 0.0014(19)
C46 0.048(4) 0.077(5) 0.047(4) 0.012(4) 0.010(3) -0.008(4)
O4 0.051(6) 0.064(6) 0.056(6) -0.012(5) 0.005(4) 0.003(4)

loop_
_atom_type_symbol
_atom_type_description
_atom_type_scat_dispersion_real
_atom_type_scat_dispersion_imag
_atom_type_scat_source
C C 0.0033 0.0016 'International Tables Vol C Tables 4.2.6.8 and 6.1.1.4'
H H 0.0000 0.0000 'International Tables Vol C Tables 4.2.6.8 and 6.1.1.4'
B B 0.0013 0.0007 'International Tables Vol C Tables 4.2.6.8 and 6.1.1.4'
Cu Cu 0.3201 1.2651 'International Tables Vol C Tables 4.2.6.8 and 6.1.1.4'
F F 0.0171 0.0103 'International Tables Vol C Tables 4.2.6.8 and 6.1.1.4'
N N 0.0061 0.0033 'International Tables Vol C Tables 4.2.6.8 and 6.1.1.4'
O O 0.0106 0.0060 'International Tables Vol C Tables 4.2.6.8 and 6.1.1.4'

loop_
_geom_angle_atom_site_label_1
_geom_angle_atom_site_label_2
_geom_angle_atom_site_label_3
_geom_angle
N1 Cu1 N7 96.8(2)
N1 Cu1 N8 106.30(18)
N1 Cu1 N9 170.11(18)
N2 Cu1 N1 80.91(18)
N2 Cu1 N7 169.8(3)
N2 Cu1 N8 106.6(2)
N2 Cu1 N9 95.7(2)
N7 Cu1 N8 83.6(3)
N7 Cu1 N9 84.9(2)
N9 Cu1 N8 83.56(19)
N3 Cu2 N10 97.32(18)
N3 Cu2 N11 106.78(18)
N3 Cu2 N12 169.77(18)
N4 Cu2 N3 80.71(18)
N4 Cu2 N10 178.03(18)
N4 Cu2 N11 96.18(18)
N4 Cu2 N12 97.29(18)
N10 Cu2 N11 84.34(18)
N10 Cu2 N12 84.66(18)
N12 Cu2 N11 83.38(17)
N5 Cu3 N6 80.74(19)
N5 Cu3 N13 96.8(2)
N5 Cu3 N14 104.5(2)
N5 Cu3 N15 172.9(2)
N6 Cu3 N13 172.5(2)
N6 Cu3 N14 103.6(2)
N6 Cu3 N15 96.9(2)
N13 Cu3 N14 83.92(19)
N15 Cu3 N13 84.7(2)
N15 Cu3 N14 82.6(2)
Cu1 N1 H1 122.7
C3 N1 Cu1 114.6(3)
C3 N1 H1 122.7
Cu1 N2 H2 122.6
C4 N2 Cu1 114.9(4)
C4 N2 H2 122.6
Cu2 N3 H3 122.9
C9 N3 Cu2 114.2(3)
C9 N3 H3 122.9
Cu2 N4 H4 123.1
C10 N4 Cu2 113.8(3)
C10 N4 H4 123.1
Cu3 N5 H5 122.4
C15 N5 Cu3 115.3(4)
C15 N5 H5 122.4
Cu3 N6 H6 122.8
C16 N6 Cu3 114.5(4)
C16 N6 H6 122.8
C19 N7 Cu1 113.3(4)
C19 N7 C27 106.5(7)
C20 N7 Cu1 111.3(8)
C20 N7 C19 112.2(9)
C20 N7 C27 112.9(11)
C27 N7 Cu1 100.0(6)
C21 N8 Cu1 99.0(7)
C22 N8 Cu1 112.4(4)
C22 N8 C21 112.1(6)
C22 N8 C23 111.1(8)
C23 N8 Cu1 104.0(4)
C23 N8 C21 117.4(9)
C24 N9 Cu1 104.3(4)
C25 N9 Cu1 114.1(4)
C25 N9 C24 109.0(7)
C26 N9 Cu1 107.6(5)
C26 N9 C24 112.3(8)
C26 N9 C25 109.5(5)
C28 N10 Cu2 114.4(4)
C29 N10 Cu2 104.7(4)
C29 N10 C28 108.9(6)
C29 N10 C36 111.1(7)
C36 N10 Cu2 108.9(4)
C36 N10 C28 108.8(5)
C30 N11 Cu2 103.5(4)
C31 N11 Cu2 113.5(4)
C31 N11 C30 113.9(6)
C31 N11 C32 110.4(6)
C32 N11 Cu2 102.9(4)
C32 N11 C30 112.0(7)
C33 N12 Cu2 108.3(4)
C34 N12 Cu2 112.9(4)
C34 N12 C33 110.4(6)
C34 N12 C35 106.5(6)
C35 N12 Cu2 103.7(4)
C35 N12 C33 115.1(8)
C37 N13 Cu3 114.5(4)
C37 N13 C38 110.7(6)
C37 N13 C45 105.5(6)
C38 N13 Cu3 109.1(4)
C45 N13 Cu3 102.9(4)
C45 N13 C38 114.0(6)
C39 N14 Cu3 101.1(4)
C39 N14 C40 109.8(6)
C40 N14 Cu3 111.7(4)
C41 N14 Cu3 106.2(5)
C41 N14 C39 111.5(7)
C41 N14 C40 115.5(7)
C42 N15 Cu3 106.1(5)
C42 N15 C43 112.4(8)
C42 N15 C44 111.7(6)
C43 N15 Cu3 110.8(5)
C43 N15 C44 107.9(7)
C44 N15 Cu3 107.9(4)
C2 C1 C6 119.1(4)
C2 C1 C18 121.2(4)
C18 C1 C6 119.7(4)
C1 C2 H2A 118.8
C1 C2 C3 122.3(4)
C3 C2 H2A 118.8
N1 C3 C2 127.3(5)
N1 C3 C4 114.2(4)
C2 C3 C4 118.5(4)
N2 C4 C3 115.1(5)
N2 C4 C5 126.7(5)
C5 C4 C3 118.3(4)
C4 C5 H5A 118.7
C6 C5 C4 122.6(5)
C6 C5 H5A 118.7
C5 C6 C1 119.0(4)
C5 C6 C7 120.7(4)
C7 C6 C1 120.3(4)
C6 C7 C12 119.2(4)
C8 C7 C6 121.5(4)
C8 C7 C12 119.3(4)
C7 C8 H8 118.8
C7 C8 C9 122.3(5)
C9 C8 H8 118.8
N3 C9 C8 127.3(5)
N3 C9 C10 114.7(4)
C8 C9 C10 118.0(4)
N4 C10 C9 114.9(4)
N4 C10 C11 126.7(5)
C11 C10 C9 118.3(4)
C10 C11 H11 118.7
C12 C11 C10 122.6(4)
C12 C11 H11 118.7
C11 C12 C7 118.8(4)
C11 C12 C13 121.5(4)
C13 C12 C7 119.7(4)
C12 C13 C18 120.0(4)
C14 C13 C12 119.8(4)
C14 C13 C18 120.2(5)
C13 C14 H14 119.2
C13 C14 C15 121.6(5)
C15 C14 H14 119.2
N5 C15 C14 126.7(5)
N5 C15 C16 114.2(5)
C14 C15 C16 119.1(4)
N6 C16 C15 115.2(4)
N6 C16 C17 126.8(5)
C17 C16 C15 118.0(4)
C16 C17 H17 118.7
C18 C17 C16 122.6(5)
C18 C17 H17 118.7
C1 C18 C13 120.2(4)
C17 C18 C1 121.6(4)
C17 C18 C13 118.2(4)
N7 C19 H19A 109.5
N7 C19 H19B 109.5
N7 C19 H19C 109.5
H19A C19 H19B 109.5
H19A C19 H19C 109.5
H19B C19 H19C 109.5
N7 C20 H20A 107.8
N7 C20 H20B 107.8
N7 C20 C21 118.0(10)
H20A C20 H20B 107.1
C21 C20 H20A 107.8
C21 C20 H20B 107.8
N8 C21 H21A 107.9
N8 C21 H21B 107.9
C20 C21 N8 117.6(8)
C20 C21 H21A 107.9
C20 C21 H21B 107.9
H21A C21 H21B 107.2
N8 C22 H22A 109.5
N8 C22 H22B 109.5
N8 C22 H22C 109.5
H22A C22 H22B 109.5
H22A C22 H22C 109.5
H22B C22 H22C 109.5
N8 C23 H23A 107.5
N8 C23 H23B 107.5
H23A C23 H23B 107.0
C24 C23 N8 119.4(7)
C24 C23 H23A 107.5
C24 C23 H23B 107.5
N9 C24 H24A 107.1
N9 C24 H24B 107.1
C23 C24 N9 120.8(8)
C23 C24 H24A 107.1
C23 C24 H24B 107.1
H24A C24 H24B 106.8
N9 C25 H25A 109.5
N9 C25 H25B 109.5
N9 C25 H25C 109.5
H25A C25 H25B 109.5
H25A C25 H25C 109.5
H25B C25 H25C 109.5
N9 C26 H26A 108.3
N9 C26 H26B 108.3
H26A C26 H26B 107.4
C27 C26 N9 115.9(7)
C27 C26 H26A 108.3
C27 C26 H26B 108.3
N7 C27 H27A 108.3
N7 C27 H27B 108.3
C26 C27 N7 115.8(9)
C26 C27 H27A 108.3
C26 C27 H27B 108.3
H27A C27 H27B 107.4
N10 C28 H28A 109.5
N10 C28 H28B 109.5
N10 C28 H28C 109.5
H28A C28 H28B 109.5
H28A C28 H28C 109.5
H28B C28 H28C 109.5
N10 C29 H29A 107.6
N10 C29 H29B 107.6
H29A C29 H29B 107.0
C30 C29 N10 119.0(6)
C30 C29 H29A 107.6
C30 C29 H29B 107.6
N11 C30 H30A 107.7
N11 C30 H30B 107.7
C29 C30 N11 118.5(6)
C29 C30 H30A 107.7
C29 C30 H30B 107.7
H30A C30 H30B 107.1
N11 C31 H31A 109.5
N11 C31 H31B 109.5
N11 C31 H31C 109.5
H31A C31 H31B 109.5
H31A C31 H31C 109.5
H31B C31 H31C 109.5
N11 C32 H32A 107.6
N11 C32 H32B 107.6
H32A C32 H32B 107.1
C33 C32 N11 118.7(6)
C33 C32 H32A 107.6
C33 C32 H32B 107.6
N12 C33 H33A 107.2
N12 C33 H33B 107.2
C32 C33 N12 120.4(6)
C32 C33 H33A 107.2
C32 C33 H33B 107.2
H33A C33 H33B 106.9
N12 C34 H34A 109.5
N12 C34 H34B 109.5
N12 C34 H34C 109.5
H34A C34 H34B 109.5
H34A C34 H34C 109.5
H34B C34 H34C 109.5
N12 C35 H35A 108.2
N12 C35 H35B 108.2
H35A C35 H35B 107.4
C36 C35 N12 116.3(7)
C36 C35 H35A 108.2
C36 C35 H35B 108.2
N10 C36 H36A 108.7
N10 C36 H36B 108.7
C35 C36 N10 114.2(6)
C35 C36 H36A 108.7
C35 C36 H36B 108.7
H36A C36 H36B 107.6
N13 C37 H37A 109.5
N13 C37 H37B 109.5
N13 C37 H37C 109.5
H37A C37 H37B 109.5
H37A C37 H37C 109.5
H37B C37 H37C 109.5
N13 C38 H38A 108.5
N13 C38 H38B 108.5
H38A C38 H38B 107.5
C39 C38 N13 115.0(6)
C39 C38 H38A 108.5
C39 C38 H38B 108.5
N14 C39 H39A 108.4
N14 C39 H39B 108.4
C38 C39 N14 115.4(6)
C38 C39 H39A 108.4
C38 C39 H39B 108.4
H39A C39 H39B 107.5
N14 C40 H40A 109.5
N14 C40 H40B 109.5
N14 C40 H40C 109.5
H40A C40 H40B 109.5
H40A C40 H40C 109.5
H40B C40 H40C 109.5
N14 C41 H41A 108.7
N14 C41 H41B 108.7
H41A C41 H41B 107.6
C42 C41 N14 114.1(7)
C42 C41 H41A 108.7
C42 C41 H41B 108.7
N15 C42 H42A 108.6
N15 C42 H42B 108.6
C41 C42 N15 114.7(7)
C41 C42 H42A 108.6
C41 C42 H42B 108.6
H42A C42 H42B 107.6
N15 C43 H43A 109.5
N15 C43 H43B 109.5
N15 C43 H43C 109.5
H43A C43 H43B 109.5
H43A C43 H43C 109.5
H43B C43 H43C 109.5
N15 C44 H44A 108.9
N15 C44 H44B 108.9
H44A C44 H44B 107.7
C45 C44 N15 113.5(6)
C45 C44 H44A 108.9
C45 C44 H44B 108.9
N13 C45 H45A 109.4
N13 C45 H45B 109.4
C44 C45 N13 111.2(6)
C44 C45 H45A 109.4
C44 C45 H45B 109.4
H45A C45 H45B 108.0
F2 B1 F1 108.9(5)
F2 B1 F3 111.9(5)
F2 B1 F4 112.2(5)
F3 B1 F1 106.7(5)
F4 B1 F1 107.4(5)
F4 B1 F3 109.5(5)
F5 B2 F6 107.9(6)
F5 B2 F7 110.1(6)
F5 B2 F8 109.8(6)
F7 B2 F6 108.9(6)
F7 B2 F8 110.3(6)
F8 B2 F6 109.9(6)
F9 B3 F10 114.8(9)
F9 B3 F11 107.3(9)
F9 B3 F12 109.6(7)
F10 B3 F12 111.8(9)
F11 B3 F10 106.9(8)
F11 B3 F12 105.9(8)
F13 B4 F16 109.5(11)
F14 B4 F13 109.8(11)
F14 B4 F16 109.0(11)
F15 B4 F13 110.5(11)
F15 B4 F14 109.3(11)
F15 B4 F16 108.7(11)
F13' B4' F16' 109.3(11)
F14' B4' F13' 107.8(11)
F14' B4' F15' 111.4(12)
F14' B4' F16' 110.2(11)
F15' B4' F13' 108.9(12)
F15' B4' F16' 109.3(11)
C46 O1 H1A 109.5
O1 C46 H46A 109.5
O1 C46 H46B 109.5
O1 C46 H46C 109.5
H46A C46 H46B 109.5
H46A C46 H46C 109.5
H46B C46 H46C 109.5

loop_
_geom_bond_atom_site_label_1
_geom_bond_atom_site_label_2
_geom_bond_distance
Cu1 N1 1.972(4)
Cu1 N2 1.967(5)
Cu1 N7 2.050(6)
Cu1 N8 2.222(5)
Cu1 N9 2.077(5)
Cu2 N3 1.994(4)
Cu2 N4 1.986(4)
Cu2 N10 2.063(5)
Cu2 N11 2.244(5)
Cu2 N12 2.074(4)
Cu3 N5 1.964(5)
Cu3 N6 1.995(5)
Cu3 N13 2.075(5)
Cu3 N14 2.223(5)
Cu3 N15 2.062(5)
N1 H1 0.8800
N1 C3 1.315(6)
N2 H2 0.8800
N2 C4 1.304(7)
N3 H3 0.8800
N3 C9 1.302(7)
N4 H4 0.8800
N4 C10 1.303(6)
N5 H5 0.8800
N5 C15 1.314(7)
N6 H6 0.8800
N6 C16 1.296(7)
N7 C19 1.457(9)
N7 C20 1.379(14)
N7 C27 1.569(13)
N8 C21 1.513(15)
N8 C22 1.456(9)
N8 C23 1.465(10)
N9 C24 1.488(9)
N9 C25 1.466(8)
N9 C26 1.456(9)
N10 C28 1.482(8)
N10 C29 1.477(8)
N10 C36 1.478(8)
N11 C30 1.466(9)
N11 C31 1.458(8)
N11 C32 1.464(8)
N12 C33 1.486(8)
N12 C34 1.456(7)
N12 C35 1.475(9)
N13 C37 1.474(9)
N13 C38 1.492(8)
N13 C45 1.486(9)
N14 C39 1.463(10)
N14 C40 1.478(8)
N14 C41 1.460(11)
N15 C42 1.461(11)
N15 C43 1.493(10)
N15 C44 1.492(9)
C1 C2 1.369(7)
C1 C6 1.468(7)
C1 C18 1.439(6)
C2 H2A 0.9500
C2 C3 1.420(6)
C3 C4 1.463(7)
C4 C5 1.404(7)
C5 H5A 0.9500
C5 C6 1.384(7)
C6 C7 1.459(7)
C7 C8 1.378(7)
C7 C12 1.472(6)
C8 H8 0.9500
C8 C9 1.409(7)
C9 C10 1.482(7)
C10 C11 1.403(7)
C11 H11 0.9500
C11 C12 1.377(7)
C12 C13 1.445(7)
C13 C14 1.382(7)
C13 C18 1.467(7)
C14 H14 0.9500
C14 C15 1.405(7)
C15 C16 1.473(7)
C16 C17 1.416(7)
C17 H17 0.9500
C17 C18 1.389(7)
C19 H19A 0.9800
C19 H19B 0.9800
C19 H19C 0.9800
C20 H20A 0.9900
C20 H20B 0.9900
C20 C21 1.400(19)
C21 H21A 0.9900
C21 H21B 0.9900
C22 H22A 0.9800
C22 H22B 0.9800
C22 H22C 0.9800
C23 H23A 0.9900
C23 H23B 0.9900
C23 C24 1.347(12)
C24 H24A 0.9900
C24 H24B 0.9900
C25 H25A 0.9800
C25 H25B 0.9800
C25 H25C 0.9800
C26 H26A 0.9900
C26 H26B 0.9900
C26 C27 1.322(14)
C27 H27A 0.9900
C27 H27B 0.9900
C28 H28A 0.9800
C28 H28B 0.9800
C28 H28C 0.9800
C29 H29A 0.9900
C29 H29B 0.9900
C29 C30 1.407(11)
C30 H30A 0.9900
C30 H30B 0.9900
C31 H31A 0.9800
C31 H31B 0.9800
C31 H31C 0.9800
C32 H32A 0.9900
C32 H32B 0.9900
C32 C33 1.384(10)
C33 H33A 0.9900
C33 H33B 0.9900
C34 H34A 0.9800
C34 H34B 0.9800
C34 H34C 0.9800
C35 H35A 0.9900
C35 H35B 0.9900
C35 C36 1.427(11)
C36 H36A 0.9900
C36 H36B 0.9900
C37 H37A 0.9800
C37 H37B 0.9800
C37 H37C 0.9800
C38 H38A 0.9900
C38 H38B 0.9900
C38 C39 1.462(10)
C39 H39A 0.9900
C39 H39B 0.9900
C40 H40A 0.9800
C40 H40B 0.9800
C40 H40C 0.9800
C41 H41A 0.9900
C41 H41B 0.9900
C41 C42 1.453(15)
C42 H42A 0.9900
C42 H42B 0.9900
C43 H43A 0.9800
C43 H43B 0.9800
C43 H43C 0.9800
C44 H44A 0.9900
C44 H44B 0.9900
C44 C45 1.463(12)
C45 H45A 0.9900
C45 H45B 0.9900
F1 B1 1.416(7)
F2 B1 1.357(8)
F3 B1 1.394(8)
F4 B1 1.387(8)
F5 B2 1.360(9)
F6 B2 1.403(8)
F7 B2 1.383(8)
F8 B2 1.386(8)
F9 B3 1.373(10)
F10 B3 1.398(14)
F11 B3 1.394(14)
F12 B3 1.404(9)
F13 B4 1.387(14)
F14 B4 1.383(15)
F15 B4 1.378(15)
F16 B4 1.393(15)
B4' F13' 1.347(14)
B4' F14' 1.342(13)
B4' F15' 1.343(14)
B4' F16' 1.359(13)
O1 H1A 0.8400
O1 C46 1.437(8)
C46 H46A 0.9800
C46 H46B 0.9800
C46 H46C 0.9800
